data_7017773
loop_
_publ_author_name
'Vicente, Jos\'e'
'Chicote, Mar\'ia-Teresa'
'Abell\'an-L\'opez, Antonio'
'Bautista, Delia'

_publ_section_title
;
 A systematic study on the synthesis, reactivity and structure of
 ortho-palladated aryloximes, including the first cyclopalladated
 aryloximato and iminoaryloxime complexes.
;
_journal_issue 3
_journal_name_full 'Dalton transactions (Cambridge, England : 2003)'
_journal_page_first 752
_journal_page_last 762
_journal_paper_doi 10.1039/c1dt11445j
_journal_volume 41
_journal_year 2012
_chemical_formula_sum 'C26 H34 N4 O3 Pd2'
_chemical_formula_weight 663.37
_chemical_name_systematic
;
?
;
_space_group_IT_number 15
_symmetry_cell_setting monoclinic
_symmetry_space_group_name_Hall '-C 2yc'
_symmetry_space_group_name_H-M 'C 1 2/c 1'
_atom_sites_solution_hydrogens geom
_atom_sites_solution_primary direct
_atom_sites_solution_secondary difmap
_audit_creation_method SHELXL-97
_cell_angle_alpha 90.00
_cell_angle_beta 116.729(2)
_cell_angle_gamma 90.00
_cell_formula_units_Z 8
_cell_length_a 27.9117(12)
_cell_length_b 11.4690(5)
_cell_length_c 18.9722(8)
_cell_measurement_reflns_used 6991
_cell_measurement_temperature 100(2)
_cell_measurement_theta_max 28.16
_cell_measurement_theta_min 2.40
_cell_volume 5424.4(4)
_computing_cell_refinement 'Bruker SAINT'
_computing_data_collection 'Bruker SMART'
_computing_data_reduction 'Bruker SAINT'
_computing_molecular_graphics 'Bruker SHELXTL'
_computing_publication_material 'Bruker SHELXTL'
_computing_structure_refinement 'SHELXL-97 (Sheldrick, 1997)'
_computing_structure_solution 'SHELXS-97 (Sheldrick, 1990)'
_diffrn_ambient_temperature 100(2)
_diffrn_detector_area_resol_mean 8.26
_diffrn_measured_fraction_theta_full 0.995
_diffrn_measured_fraction_theta_max 0.928
_diffrn_measurement_device_type 'Bruker SMART APEX CCD'
_diffrn_measurement_method \w-scan
_diffrn_radiation_monochromator graphite
_diffrn_radiation_source 'fine-focus sealed tube'
_diffrn_radiation_type MoK\a
_diffrn_radiation_wavelength 0.71073
_diffrn_reflns_av_R_equivalents 0.0182
_diffrn_reflns_av_sigmaI/netI 0.0139
_diffrn_reflns_limit_h_max 35
_diffrn_reflns_limit_h_min -35
_diffrn_reflns_limit_k_max 15
_diffrn_reflns_limit_k_min -14
_diffrn_reflns_limit_l_max 24
_diffrn_reflns_limit_l_min -24
_diffrn_reflns_number 30421
_diffrn_reflns_theta_full 26.00
_diffrn_reflns_theta_max 28.16
_diffrn_reflns_theta_min 1.95
_exptl_absorpt_coefficient_mu 1.359
_exptl_absorpt_correction_T_max 0.8539
_exptl_absorpt_correction_T_min 0.7527
_exptl_absorpt_correction_type multi-scan
_exptl_absorpt_process_details SADABS
_exptl_crystal_colour yellow
_exptl_crystal_density_diffrn 1.625
_exptl_crystal_density_method 'not measured'
_exptl_crystal_description block
_exptl_crystal_F_000 2672
_exptl_crystal_size_max 0.31
_exptl_crystal_size_mid 0.22
_exptl_crystal_size_min 0.12
_refine_diff_density_max 0.729
_refine_diff_density_min -0.449
_refine_diff_density_rms 0.072
_refine_ls_extinction_method none
_refine_ls_goodness_of_fit_ref 1.039
_refine_ls_hydrogen_treatment mixed
_refine_ls_matrix_type full
_refine_ls_number_parameters 332
_refine_ls_number_reflns 6181
_refine_ls_number_restraints 3
_refine_ls_restrained_S_all 1.040
_refine_ls_R_factor_all 0.0208
_refine_ls_R_factor_gt 0.0198
_refine_ls_shift/su_max 0.006
_refine_ls_shift/su_mean 0.000
_refine_ls_structure_factor_coef Fsqd
_refine_ls_weighting_details 'calc w=1/[\s^2^(Fo^2^)+(0.0291P)^2^+6.9418P] where P=(Fo^2^+2Fc^2^)/3'
_refine_ls_weighting_scheme calc
_refine_ls_wR_factor_gt 0.0507
_refine_ls_wR_factor_ref 0.0513
_reflns_number_gt 5961
_reflns_number_total 6181
_reflns_threshold_expression >2sigma(I)
_cod_data_source_file c1dt11445j.txt
_cod_data_source_block aab341s
_cod_original_sg_symbol_H-M 'C 2/c'
_cod_database_code 7017773

loop_
_symmetry_equiv_pos_as_xyz
'x, y, z'
'-x, y, -z+1/2'
'x+1/2, y+1/2, z'
'-x+1/2, y+1/2, -z+1/2'
'-x, -y, -z'
'x, -y, z-1/2'
'-x+1/2, -y+1/2, -z'
'x+1/2, -y+1/2, z-1/2'

loop_
_atom_site_label
_atom_site_type_symbol
_atom_site_fract_x
_atom_site_fract_y
_atom_site_fract_z
_atom_site_U_iso_or_equiv
_atom_site_adp_type
_atom_site_occupancy
_atom_site_symmetry_multiplicity
_atom_site_calc_flag
_atom_site_refinement_flags
Pd1 Pd 0.851632(5) 0.790971(11) 0.363375(7) 0.01684(4) Uani 1 1 d .
Pd2 Pd 0.928732(5) 0.762185(11) 0.252405(7) 0.01482(4) Uani 1 1 d .
N1 N 0.87942(6) 0.64328(12) 0.33552(8) 0.0183(3) Uani 1 1 d .
N2 N 0.92210(5) 0.90504(12) 0.31089(8) 0.0174(3) Uani 1 1 d .
O1 O 0.92750(5) 0.63617(11) 0.33472(7) 0.0201(2) Uani 1 1 d .
O2 O 0.91652(5) 0.90092(11) 0.37824(7) 0.0213(2) Uani 1 1 d .
C1 C 0.79225(7) 0.68267(16) 0.34935(10) 0.0203(3) Uani 1 1 d .
C2 C 0.79997(7) 0.56871(15) 0.32708(9) 0.0202(3) Uani 1 1 d .
C3 C 0.76118(7) 0.48263(16) 0.31133(10) 0.0241(4) Uani 1 1 d .
H3 H 0.7664 0.4070 0.2955 0.029 Uiso 1 1 calc R
C4 C 0.71492(8) 0.50745(18) 0.31882(11) 0.0295(4) Uani 1 1 d .
H4 H 0.6883 0.4491 0.3077 0.035 Uiso 1 1 calc R
C5 C 0.70779(8) 0.61726(19) 0.34246(12) 0.0313(4) Uani 1 1 d .
H5 H 0.6765 0.6336 0.3486 0.038 Uiso 1 1 calc R
C6 C 0.74598(7) 0.70437(17) 0.35737(11) 0.0262(4) Uani 1 1 d .
H6 H 0.7403 0.7796 0.3732 0.031 Uiso 1 1 calc R
C7 C 0.84985(7) 0.54995(15) 0.32069(9) 0.0192(3) Uani 1 1 d .
C8 C 0.86658(8) 0.43717(15) 0.29934(11) 0.0241(4) Uani 1 1 d .
H8A H 0.8854 0.4524 0.2674 0.036 Uiso 1 1 calc R
H8B H 0.8348 0.3893 0.2691 0.036 Uiso 1 1 calc R
H8C H 0.8906 0.3957 0.3476 0.036 Uiso 1 1 calc R
C9 C 0.81963(7) 0.92488(16) 0.38967(10) 0.0220(3) Uani 1 1 d .
N3 N 0.80147(6) 1.00488(13) 0.40461(9) 0.0231(3) Uani 1 1 d .
C10 C 0.78159(7) 1.10703(15) 0.42944(10) 0.0231(4) Uani 1 1 d .
C11 C 0.78824(8) 1.07982(19) 0.51199(11) 0.0301(4) Uani 1 1 d .
H11A H 0.7676 1.0098 0.5101 0.045 Uiso 1 1 calc R
H11B H 0.7752 1.1457 0.5313 0.045 Uiso 1 1 calc R
H11C H 0.8262 1.0664 0.5476 0.045 Uiso 1 1 calc R
C12 C 0.72277(8) 1.1243(2) 0.37098(12) 0.0366(5) Uani 1 1 d .
H12A H 0.7200 1.1428 0.3188 0.055 Uiso 1 1 calc R
H12B H 0.7078 1.1886 0.3888 0.055 Uiso 1 1 calc R
H12C H 0.7028 1.0526 0.3677 0.055 Uiso 1 1 calc R
C13 C 0.81582(9) 1.21022(18) 0.42916(15) 0.0370(5) Uani 1 1 d .
H13A H 0.8532 1.1965 0.4675 0.056 Uiso 1 1 calc R
H13B H 0.8027 1.2813 0.4434 0.056 Uiso 1 1 calc R
H13C H 0.8135 1.2192 0.3764 0.056 Uiso 1 1 calc R
C21 C 0.93274(6) 0.88594(14) 0.18198(9) 0.0170(3) Uani 1 1 d .
C22 C 0.92992(6) 0.99968(14) 0.20927(10) 0.0186(3) Uani 1 1 d .
C23 C 0.93225(7) 1.09676(15) 0.16648(11) 0.0237(4) Uani 1 1 d .
H23 H 0.9306 1.1729 0.1850 0.028 Uiso 1 1 calc R
C24 C 0.93693(7) 1.08294(16) 0.09718(11) 0.0257(4) Uani 1 1 d .
H24 H 0.9374 1.1494 0.0676 0.031 Uiso 1 1 calc R
C25 C 0.94092(7) 0.97213(16) 0.07111(11) 0.0238(4) Uani 1 1 d .
H25 H 0.9447 0.9628 0.0241 0.029 Uiso 1 1 calc R
C26 C 0.93942(7) 0.87409(15) 0.11394(10) 0.0199(3) Uani 1 1 d .
H26 H 0.9430 0.7985 0.0964 0.024 Uiso 1 1 calc R
C27 C 0.92453(6) 1.00655(14) 0.28250(10) 0.0190(3) Uani 1 1 d .
C28 C 0.92095(8) 1.11643(15) 0.32229(11) 0.0250(4) Uani 1 1 d .
H28A H 0.8870 1.1176 0.3260 0.038 Uiso 1 1 calc R
H28B H 0.9225 1.1838 0.2916 0.038 Uiso 1 1 calc R
H28C H 0.9510 1.1200 0.3754 0.038 Uiso 1 1 calc R
C29 C 0.93009(7) 0.63655(15) 0.18407(10) 0.0193(3) Uani 1 1 d .
N4 N 0.92829(6) 0.56268(13) 0.14205(9) 0.0219(3) Uani 1 1 d .
C30 C 0.92828(8) 0.47054(15) 0.08856(10) 0.0238(4) Uani 1 1 d .
C31 C 0.87935(8) 0.39322(18) 0.06973(14) 0.0372(5) Uani 1 1 d .
H31A H 0.8813 0.3612 0.1188 0.056 Uiso 1 1 calc R
H31B H 0.8788 0.3293 0.0351 0.056 Uiso 1 1 calc R
H31C H 0.8466 0.4397 0.0432 0.056 Uiso 1 1 calc R
C32 C 0.98108(8) 0.40442(17) 0.13147(12) 0.0285(4) Uani 1 1 d .
H32A H 1.0111 0.4593 0.1480 0.043 Uiso 1 1 calc R
H32B H 0.9841 0.3461 0.0959 0.043 Uiso 1 1 calc R
H32C H 0.9819 0.3654 0.1780 0.043 Uiso 1 1 calc R
C33 C 0.92389(11) 0.5290(2) 0.01429(12) 0.0429(6) Uani 1 1 d .
H33A H 0.8901 0.5725 -0.0107 0.064 Uiso 1 1 calc R
H33B H 0.9246 0.4696 -0.0224 0.064 Uiso 1 1 calc R
H33C H 0.9541 0.5827 0.0279 0.064 Uiso 1 1 calc R
O3 O 0.99199(7) 0.74887(14) 0.48448(9) 0.0365(3) Uani 1 1 d D
H03A H 0.9771(12) 0.8158(18) 0.4656(18) 0.070(10) Uiso 1 1 d D
H03B H 0.9771(13) 0.702(2) 0.4436(14) 0.073(11) Uiso 1 1 d D

loop_
_atom_site_aniso_label
_atom_site_aniso_U_11
_atom_site_aniso_U_22
_atom_site_aniso_U_33
_atom_site_aniso_U_23
_atom_site_aniso_U_13
_atom_site_aniso_U_12
Pd1 0.01914(7) 0.01640(7) 0.01640(7) -0.00014(4) 0.00924(5) 0.00263(4)
Pd2 0.01632(7) 0.01302(7) 0.01519(7) -0.00174(4) 0.00715(5) 0.00076(4)
N1 0.0206(7) 0.0181(7) 0.0169(6) 0.0015(5) 0.0093(6) 0.0030(5)
N2 0.0176(6) 0.0172(7) 0.0179(7) -0.0037(5) 0.0085(6) 0.0002(5)
O1 0.0207(6) 0.0190(6) 0.0234(6) 0.0024(5) 0.0123(5) 0.0042(5)
O2 0.0253(6) 0.0219(6) 0.0190(6) -0.0056(5) 0.0121(5) -0.0028(5)
C1 0.0200(8) 0.0239(8) 0.0158(7) 0.0040(6) 0.0069(6) 0.0017(6)
C2 0.0212(8) 0.0231(8) 0.0147(7) 0.0032(6) 0.0065(6) 0.0010(6)
C3 0.0249(9) 0.0241(9) 0.0195(8) 0.0028(7) 0.0067(7) -0.0015(7)
C4 0.0234(9) 0.0338(10) 0.0280(9) 0.0051(8) 0.0088(8) -0.0048(7)
C5 0.0219(9) 0.0420(12) 0.0314(10) 0.0069(8) 0.0133(8) 0.0017(8)
C6 0.0238(9) 0.0301(10) 0.0253(9) 0.0040(7) 0.0116(8) 0.0046(7)
C7 0.0215(8) 0.0192(8) 0.0143(7) 0.0019(6) 0.0057(6) 0.0018(6)
C8 0.0295(9) 0.0174(8) 0.0252(9) -0.0020(7) 0.0123(8) -0.0004(7)
C9 0.0231(8) 0.0245(9) 0.0189(8) -0.0001(7) 0.0099(7) 0.0006(7)
N3 0.0261(8) 0.0231(8) 0.0222(7) -0.0030(6) 0.0129(6) 0.0033(6)
C10 0.0252(9) 0.0223(8) 0.0215(8) -0.0047(7) 0.0101(7) 0.0064(7)
C11 0.0338(10) 0.0357(11) 0.0231(9) -0.0035(8) 0.0147(8) 0.0069(8)
C12 0.0273(10) 0.0449(12) 0.0286(10) -0.0126(9) 0.0045(8) 0.0113(9)
C13 0.0383(12) 0.0238(10) 0.0473(13) 0.0042(9) 0.0178(10) 0.0055(8)
C21 0.0135(7) 0.0168(8) 0.0186(7) 0.0000(6) 0.0054(6) 0.0002(6)
C22 0.0157(7) 0.0173(8) 0.0218(8) -0.0008(6) 0.0076(6) -0.0007(6)
C23 0.0238(8) 0.0158(8) 0.0329(9) 0.0004(7) 0.0140(8) 0.0001(6)
C24 0.0252(9) 0.0227(9) 0.0321(10) 0.0078(7) 0.0155(8) 0.0010(7)
C25 0.0212(8) 0.0285(9) 0.0236(8) 0.0031(7) 0.0118(7) 0.0004(7)
C26 0.0178(8) 0.0197(8) 0.0210(8) -0.0010(6) 0.0077(7) 0.0002(6)
C27 0.0162(7) 0.0165(8) 0.0233(8) -0.0030(6) 0.0080(6) -0.0004(6)
C28 0.0295(9) 0.0171(8) 0.0301(9) -0.0056(7) 0.0148(8) -0.0005(7)
C29 0.0212(8) 0.0179(8) 0.0183(8) 0.0014(6) 0.0086(7) 0.0001(6)
N4 0.0285(8) 0.0166(7) 0.0206(7) -0.0018(6) 0.0111(6) 0.0011(6)
C30 0.0333(10) 0.0160(8) 0.0211(8) -0.0065(6) 0.0113(7) 0.0018(7)
C31 0.0285(10) 0.0272(10) 0.0466(12) -0.0132(9) 0.0085(9) -0.0014(8)
C32 0.0286(9) 0.0237(9) 0.0313(10) -0.0074(7) 0.0119(8) 0.0020(7)
C33 0.0763(17) 0.0303(11) 0.0263(10) -0.0016(8) 0.0267(11) 0.0048(11)
O3 0.0406(9) 0.0358(9) 0.0291(8) 0.0042(6) 0.0122(7) -0.0004(7)

loop_
_atom_type_symbol
_atom_type_description
_atom_type_scat_dispersion_real
_atom_type_scat_dispersion_imag
_atom_type_scat_source
C C 0.0033 0.0016 'International Tables Vol C Tables 4.2.6.8 and 6.1.1.4'
H H 0.0000 0.0000 'International Tables Vol C Tables 4.2.6.8 and 6.1.1.4'
N N 0.0061 0.0033 'International Tables Vol C Tables 4.2.6.8 and 6.1.1.4'
O O 0.0106 0.0060 'International Tables Vol C Tables 4.2.6.8 and 6.1.1.4'
Pd Pd -0.9988 1.0072 'International Tables Vol C Tables 4.2.6.8 and 6.1.1.4'

loop_
_geom_angle_atom_site_label_1
_geom_angle_atom_site_label_2
_geom_angle_atom_site_label_3
_geom_angle
C9 Pd1 C1 94.35(7)
C9 Pd1 N1 174.98(7)
C1 Pd1 N1 80.63(7)
C9 Pd1 O2 87.69(6)
C1 Pd1 O2 177.91(6)
N1 Pd1 O2 97.32(5)
C29 Pd2 C21 93.26(7)
C29 Pd2 N2 172.72(6)
C21 Pd2 N2 80.67(6)
C29 Pd2 O1 89.87(6)
C21 Pd2 O1 176.22(6)
N2 Pd2 O1 96.35(5)
C7 N1 O1 118.95(14)
C7 N1 Pd1 117.56(11)
O1 N1 Pd1 123.44(10)
C27 N2 O2 118.18(13)
C27 N2 Pd2 117.50(11)
O2 N2 Pd2 124.30(10)
N1 O1 Pd2 108.03(9)
N2 O2 Pd1 110.41(9)
C6 C1 C2 118.07(16)
C6 C1 Pd1 129.25(14)
C2 C1 Pd1 112.68(12)
C3 C2 C1 120.56(16)
C3 C2 C7 123.55(16)
C1 C2 C7 115.88(15)
C2 C3 C4 120.02(18)
C5 C4 C3 119.72(18)
C4 C5 C6 120.73(18)
C1 C6 C5 120.87(18)
N1 C7 C2 113.23(15)
N1 C7 C8 121.72(15)
C2 C7 C8 125.05(16)
N3 C9 Pd1 178.58(16)
C9 N3 C10 175.82(18)
N3 C10 C13 106.97(15)
N3 C10 C12 108.07(15)
C13 C10 C12 111.61(17)
N3 C10 C11 106.18(15)
C13 C10 C11 112.10(17)
C12 C10 C11 111.57(16)
C26 C21 C22 118.75(15)
C26 C21 Pd2 128.74(13)
C22 C21 Pd2 112.48(12)
C23 C22 C21 119.75(15)
C23 C22 C27 124.04(15)
C21 C22 C27 116.21(14)
C24 C23 C22 120.57(16)
C23 C24 C25 119.98(17)
C24 C25 C26 120.10(16)
C21 C26 C25 120.78(16)
N2 C27 C22 113.10(14)
N2 C27 C28 121.24(15)
C22 C27 C28 125.65(15)
N4 C29 Pd2 176.75(16)
C29 N4 C30 177.35(18)
N4 C30 C33 107.46(15)
N4 C30 C32 106.83(14)
C33 C30 C32 111.76(17)
N4 C30 C31 107.56(15)
C33 C30 C31 110.43(18)
C32 C30 C31 112.52(16)

loop_
_geom_bond_atom_site_label_1
_geom_bond_atom_site_label_2
_geom_bond_distance
Pd1 C9 1.9510(18)
Pd1 C1 1.9909(18)
Pd1 N1 2.0296(14)
Pd1 O2 2.1191(12)
Pd2 C29 1.9501(17)
Pd2 C21 1.9867(16)
Pd2 N2 2.0334(13)
Pd2 O1 2.1395(12)
N1 C7 1.303(2)
N1 O1 1.3512(18)
N2 C27 1.297(2)
N2 O2 1.3558(17)
C1 C6 1.389(2)
C1 C2 1.420(2)
C2 C3 1.395(2)
C2 C7 1.467(2)
C3 C4 1.391(3)
C4 C5 1.381(3)
C5 C6 1.394(3)
C7 C8 1.492(2)
C9 N3 1.144(2)
N3 C10 1.462(2)
C10 C13 1.523(3)
C10 C12 1.526(3)
C10 C11 1.524(2)
C21 C26 1.392(2)
C21 C22 1.419(2)
C22 C23 1.397(2)
C22 C27 1.465(2)
C23 C24 1.388(3)
C24 C25 1.386(3)
C25 C26 1.399(2)
C27 C28 1.495(2)
C29 N4 1.149(2)
N4 C30 1.465(2)
C30 C33 1.515(3)
C30 C32 1.527(3)
C30 C31 1.530(3)

loop_
_geom_hbond_atom_site_label_D
_geom_hbond_atom_site_label_H
_geom_hbond_atom_site_label_A
_geom_hbond_distance_DH
_geom_hbond_distance_HA
_geom_hbond_distance_DA
_geom_hbond_angle_DHA
_geom_hbond_site_symmetry_A
O3 H03B O1 0.877(15) 2.047(18) 2.895(2) 163(3) .
O3 H03A O2 0.869(15) 2.01(2) 2.779(2) 147(3) .
O3 H03B N1 0.877(15) 2.66(3) 3.367(2) 139(3) .
C32 H32A O1 0.98 2.58 3.538(2) 165.7 2_755
C33 H33C O3 0.98 2.50 3.439(3) 159.3 2_755
C32 H32B O3 0.98 2.47 3.424(2) 163.0 6_565
